data_7032013
loop_
_publ_author_name
'P\'erez-Torrente, Jes\'us J'
'Angoy, Marta'
'G\'omez-Bautista, Daniel'
'Palacios, Adri\'an'
'Jim\'enez, M Victoria'
'Modrego, F. Javier'
'Castarlenas, Ricardo'
'Lahoz, Fernando J.'
'Oro, Luis A.'

_publ_section_title
;
 Synthesis and dynamic behaviour of zwitterionic
 [M(\h(6)-C6H5-BPh3)(coe)2] (M = Rh, Ir) cyclooctene complexes.
;
_journal_issue 39
_journal_name_full 'Dalton transactions (Cambridge, England : 2003)'
_journal_page_first 14778
_journal_page_last 14786
_journal_paper_doi 10.1039/c4dt02105c
_journal_volume 43
_journal_year 2014
_chemical_compound_source 'Prepared in the lab'
_chemical_formula_moiety 'C40 H48 B Ir, 0.25 (C H2 Cl2)'
_chemical_formula_sum 'C40.25 H48.5 B Cl0.5 Ir'
_chemical_formula_weight 753.03
_chemical_name_systematic
; 
 ? 
;
_chemical_properties_physical 'Air-sensitive, Moisture-sensitive'
_space_group_IT_number 2
_symmetry_cell_setting triclinic
_symmetry_space_group_name_Hall '-P 1'
_symmetry_space_group_name_H-M 'P -1'
_atom_sites_solution_hydrogens geom
_atom_sites_solution_primary direct
_atom_sites_solution_secondary difmap
_audit_creation_method SHELXL-97
_cell_angle_alpha 78.6882(12)
_cell_angle_beta 79.8650(13)
_cell_angle_gamma 83.4888(11)
_cell_formula_units_Z 2
_cell_length_a 9.0451(9)
_cell_length_b 10.6166(10)
_cell_length_c 18.0547(17)
_cell_measurement_reflns_used 9885
_cell_measurement_temperature 173(2)
_cell_measurement_theta_max 29.07
_cell_measurement_theta_min 2.33
_cell_volume 1668.0(3)
_computing_cell_refinement 'APEX2 v. 2009.7 (Bruker AXS, 2008)'
_computing_data_collection 'APEX2 v. 2009.7 (Bruker AXS, 2008)'
_computing_data_reduction 'APEX2 v. 2009.7 (Bruker AXS, 2008)'
_computing_molecular_graphics ORTEP
_computing_publication_material ENCIFER
_computing_structure_refinement 'SHELXL-97 (Sheldrick, 1997)'
_computing_structure_solution 'SHELXS-97 (Sheldrick, 1990)'
_diffrn_ambient_temperature 100(2)
_diffrn_measured_fraction_theta_full 0.993
_diffrn_measured_fraction_theta_max 0.905
_diffrn_measurement_device_type 'Bruker APEX DUO system'
_diffrn_measurement_method '\w rotations with narrow frames'
_diffrn_radiation_monochromator graphite
_diffrn_radiation_source 'fine-focus sealed tube'
_diffrn_radiation_type MoK\a
_diffrn_radiation_wavelength 0.71073
_diffrn_reflns_av_R_equivalents 0.0204
_diffrn_reflns_av_sigmaI/netI 0.0310
_diffrn_reflns_limit_h_max 12
_diffrn_reflns_limit_h_min -12
_diffrn_reflns_limit_k_max 13
_diffrn_reflns_limit_k_min -14
_diffrn_reflns_limit_l_max 23
_diffrn_reflns_limit_l_min -24
_diffrn_reflns_number 17480
_diffrn_reflns_theta_full 27.50
_diffrn_reflns_theta_max 29.36
_diffrn_reflns_theta_min 1.96
_exptl_absorpt_coefficient_mu 4.070
_exptl_absorpt_correction_T_max 0.5345
_exptl_absorpt_correction_T_min 0.4029
_exptl_absorpt_correction_type multi-scan
_exptl_absorpt_process_details
; 
 Multi-scan correction included in APEX2 package (Bruker AXS, 2008)
;
_exptl_crystal_colour colourless
_exptl_crystal_density_diffrn 1.499
_exptl_crystal_density_method 'not measured'
_exptl_crystal_description 'irregular block'
_exptl_crystal_F_000 761
_exptl_crystal_recrystallization_method 'Re-crystallisation from solvent: CH2Cl2/Methanol'
_exptl_crystal_size_max 0.273
_exptl_crystal_size_mid 0.221
_exptl_crystal_size_min 0.176
_refine_diff_density_max 3.327
_refine_diff_density_min -2.871
_refine_diff_density_rms 0.153
_refine_ls_extinction_method none
_refine_ls_goodness_of_fit_ref 1.158
_refine_ls_hydrogen_treatment constr
_refine_ls_matrix_type full
_refine_ls_number_parameters 473
_refine_ls_number_reflns 8303
_refine_ls_number_restraints 38
_refine_ls_restrained_S_all 1.158
_refine_ls_R_factor_all 0.0517
_refine_ls_R_factor_gt 0.0458
_refine_ls_shift/su_max 0.009
_refine_ls_shift/su_mean 0.000
_refine_ls_structure_factor_coef Fsqd
_refine_ls_weighting_details 'calc w=1/[\s^2^(Fo^2^)+(0.0480P)^2^+5.9852P] where P=(Fo^2^+2Fc^2^)/3'
_refine_ls_weighting_scheme calc
_refine_ls_wR_factor_gt 0.1085
_refine_ls_wR_factor_ref 0.1116
_reflns_number_gt 7570
_reflns_number_total 8303
_reflns_threshold_expression >2sigma(I)
_cod_data_source_file c4dt02105c4.cif
_cod_data_source_block compound_2
_cod_depositor_comments 'Adding full bibliography for 7032012--7032013.cif.'
_cod_original_formula_sum 'C40.25 H48.50 B Cl0.50 Ir'
_cod_database_code 7032013

loop_
_symmetry_equiv_pos_as_xyz
'x, y, z'
'-x, -y, -z'

loop_
_atom_site_label
_atom_site_type_symbol
_atom_site_fract_x
_atom_site_fract_y
_atom_site_fract_z
_atom_site_U_iso_or_equiv
_atom_site_adp_type
_atom_site_occupancy
_atom_site_symmetry_multiplicity
_atom_site_calc_flag
_atom_site_refinement_flags
_atom_site_disorder_assembly
_atom_site_disorder_group
Ir1 Ir 0.11316(2) 0.280850(19) 0.251532(12) 0.03170(7) Uani 1 1 d . A .
B1 B -0.2001(6) 0.5033(5) 0.1669(3) 0.0241(9) Uani 1 1 d . A .
C1A C 0.0760(7) 0.0805(6) 0.2563(4) 0.0306(14) Uani 0.776(8) 1 d PD A 1
H1A H -0.0161 0.1018 0.2874 0.037 Uiso 0.776(8) 1 calc PR A 1
C2A C 0.2131(7) 0.0878(6) 0.2825(4) 0.0319(15) Uani 0.776(8) 1 d PD A 1
H2A H 0.2086 0.1141 0.3302 0.038 Uiso 0.776(8) 1 calc PR A 1
C3A C 0.3655(7) 0.0558(7) 0.2381(4) 0.0382(16) Uani 0.776(8) 1 d PD A 1
H3A1 H 0.4404 0.1074 0.2497 0.046 Uiso 0.776(8) 1 calc PR A 1
H3A2 H 0.3612 0.0789 0.1827 0.046 Uiso 0.776(8) 1 calc PR A 1
C4A C 0.4155(17) -0.0878(9) 0.2585(14) 0.067(6) Uani 0.776(8) 1 d PD A 1
H4A1 H 0.5123 -0.1037 0.2251 0.080 Uiso 0.776(8) 1 calc PR A 1
H4A2 H 0.4370 -0.1039 0.3116 0.080 Uiso 0.776(8) 1 calc PR A 1
C5A C 0.3137(10) -0.1897(8) 0.2535(6) 0.051(2) Uani 0.776(8) 1 d PD A 1
H5A1 H 0.2311 -0.1939 0.2977 0.062 Uiso 0.776(8) 1 calc PR A 1
H5A2 H 0.3729 -0.2744 0.2585 0.062 Uiso 0.776(8) 1 calc PR A 1
C6A C 0.2436(9) -0.1689(6) 0.1803(4) 0.046(2) Uani 0.776(8) 1 d PD A 1
H6A1 H 0.3080 -0.1141 0.1394 0.055 Uiso 0.776(8) 1 calc PR A 1
H6A2 H 0.2458 -0.2534 0.1647 0.055 Uiso 0.776(8) 1 calc PR A 1
C7A C 0.0818(10) -0.1068(6) 0.1853(6) 0.050(2) Uani 0.776(8) 1 d PD A 1
H7A1 H 0.0224 -0.1466 0.2340 0.060 Uiso 0.776(8) 1 calc PR A 1
H7A2 H 0.0365 -0.1256 0.1430 0.060 Uiso 0.776(8) 1 calc PR A 1
C8A C 0.0698(8) 0.0404(6) 0.1812(4) 0.0356(16) Uani 0.776(8) 1 d PD A 1
H8A1 H 0.1530 0.0771 0.1426 0.043 Uiso 0.776(8) 1 calc PR A 1
H8A2 H -0.0262 0.0776 0.1637 0.043 Uiso 0.776(8) 1 calc PR A 1
C1B C 0.107(2) 0.098(2) 0.2080(15) 0.033(5) Uiso 0.224(8) 1 d PD A 2
H1B H 0.0674 0.1594 0.1690 0.039 Uiso 0.224(8) 1 calc PR A 2
C2B C 0.255(2) 0.102(2) 0.2204(13) 0.034(5) Uiso 0.224(8) 1 d PD A 2
H2B H 0.3143 0.1638 0.1863 0.041 Uiso 0.224(8) 1 calc PR A 2
C3B C 0.327(5) 0.016(3) 0.2835(19) 0.077(11) Uiso 0.224(8) 1 d PD A 2
H3B1 H 0.2466 -0.0140 0.3259 0.092 Uiso 0.224(8) 1 calc PR A 2
H3B2 H 0.3906 0.0680 0.3032 0.092 Uiso 0.224(8) 1 calc PR A 2
C4B C 0.424(4) -0.101(4) 0.259(3) 0.029(10) Uiso 0.224(8) 1 d PD A 2
H4B1 H 0.4566 -0.1599 0.3045 0.035 Uiso 0.224(8) 1 calc PR A 2
H4B2 H 0.5142 -0.0744 0.2225 0.035 Uiso 0.224(8) 1 calc PR A 2
C5B C 0.322(3) -0.168(4) 0.222(2) 0.058(11) Uiso 0.224(8) 1 d PD A 2
H5B1 H 0.3240 -0.1203 0.1690 0.070 Uiso 0.224(8) 1 calc PR A 2
H5B2 H 0.3704 -0.2550 0.2188 0.070 Uiso 0.224(8) 1 calc PR A 2
C6B C 0.156(3) -0.183(3) 0.2560(18) 0.057(8) Uiso 0.224(8) 1 d PD A 2
H6B1 H 0.1389 -0.1557 0.3062 0.068 Uiso 0.224(8) 1 calc PR A 2
H6B2 H 0.1434 -0.2770 0.2665 0.068 Uiso 0.224(8) 1 calc PR A 2
C7B C 0.025(4) -0.118(3) 0.215(2) 0.063(11) Uiso 0.224(8) 1 d PD A 2
H7B1 H 0.0547 -0.0940 0.1586 0.075 Uiso 0.224(8) 1 calc PR A 2
H7B2 H -0.0650 -0.1674 0.2271 0.075 Uiso 0.224(8) 1 calc PR A 2
C8B C 0.010(4) -0.003(3) 0.2561(18) 0.069(10) Uiso 0.224(8) 1 d PD A 2
H8B1 H -0.0966 0.0320 0.2641 0.082 Uiso 0.224(8) 1 calc PR A 2
H8B2 H 0.0427 -0.0314 0.3067 0.082 Uiso 0.224(8) 1 calc PR A 2
C9A C -0.0614(12) 0.2895(10) 0.3532(6) 0.051(3) Uani 0.578(10) 1 d PD A 3
H9A H -0.1008 0.3507 0.3141 0.061 Uiso 0.578(10) 1 calc PR A 3
C10A C 0.0797(15) 0.3075(11) 0.3705(6) 0.056(3) Uani 0.578(10) 1 d PD A 3
H10A H 0.1298 0.3794 0.3413 0.068 Uiso 0.578(10) 1 calc PR A 3
C11A C 0.158(2) 0.2224(13) 0.4315(7) 0.093(7) Uani 0.578(10) 1 d PD A 3
H11A H 0.2683 0.2226 0.4163 0.112 Uiso 0.578(10) 1 calc PR A 3
H11B H 0.1301 0.1328 0.4383 0.112 Uiso 0.578(10) 1 calc PR A 3
C12A C 0.109(3) 0.2737(19) 0.5070(9) 0.120(11) Uani 0.578(10) 1 d PD A 3
H12A H 0.1428 0.2074 0.5487 0.144 Uiso 0.578(10) 1 calc PR A 3
H12B H 0.1638 0.3508 0.5036 0.144 Uiso 0.578(10) 1 calc PR A 3
C13A C -0.059(3) 0.3100(19) 0.5300(10) 0.19(2) Uani 0.578(10) 1 d PD A 3
H13A H -0.0743 0.3348 0.5810 0.227 Uiso 0.578(10) 1 calc PR A 3
H13B H -0.0891 0.3872 0.4933 0.227 Uiso 0.578(10) 1 calc PR A 3
C14A C -0.166(2) 0.2064(18) 0.5331(8) 0.104(8) Uani 0.578(10) 1 d PD A 3
H14A H -0.1070 0.1221 0.5419 0.125 Uiso 0.578(10) 1 calc PR A 3
H14B H -0.2430 0.2093 0.5794 0.125 Uiso 0.578(10) 1 calc PR A 3
C15A C -0.2519(19) 0.2050(17) 0.4674(6) 0.092(7) Uani 0.578(10) 1 d PD A 3
H15A H -0.3248 0.1383 0.4844 0.110 Uiso 0.578(10) 1 calc PR A 3
H15B H -0.3103 0.2893 0.4565 0.110 Uiso 0.578(10) 1 calc PR A 3
C16A C -0.1537(17) 0.1788(13) 0.3930(7) 0.072(4) Uani 0.578(10) 1 d PD A 3
H16A H -0.0851 0.1004 0.4045 0.086 Uiso 0.578(10) 1 calc PR A 3
H16B H -0.2192 0.1618 0.3581 0.086 Uiso 0.578(10) 1 calc PR A 3
C9B C -0.0027(16) 0.2213(17) 0.3642(10) 0.052(4) Uiso 0.422(10) 1 d PD A 4
H9B H -0.0016 0.1479 0.3413 0.063 Uiso 0.422(10) 1 calc PR A 4
C10B C 0.139(2) 0.254(2) 0.3712(14) 0.076(7) Uiso 0.422(10) 1 d PD A 4
H10B H 0.2315 0.2082 0.3555 0.091 Uiso 0.422(10) 1 calc PR A 4
C11B C 0.124(3) 0.374(2) 0.4070(12) 0.085(7) Uiso 0.422(10) 1 d PD A 4
H11C H 0.0278 0.4238 0.3981 0.102 Uiso 0.422(10) 1 calc PR A 4
H11D H 0.2069 0.4279 0.3814 0.102 Uiso 0.422(10) 1 calc PR A 4
C12B C 0.129(4) 0.343(4) 0.4937(13) 0.120(12) Uiso 0.422(10) 1 d PD A 4
H12C H 0.2331 0.3121 0.5022 0.144 Uiso 0.422(10) 1 calc PR A 4
H12D H 0.1006 0.4228 0.5152 0.144 Uiso 0.422(10) 1 calc PR A 4
C13B C 0.022(3) 0.240(3) 0.536(2) 0.104(11) Uiso 0.422(10) 1 d PD A 4
H13C H 0.0353 0.2135 0.5903 0.125 Uiso 0.422(10) 1 calc PR A 4
H13D H 0.0373 0.1634 0.5112 0.125 Uiso 0.422(10) 1 calc PR A 4
C14B C -0.133(4) 0.313(4) 0.528(2) 0.111(11) Uiso 0.422(10) 1 d PD A 4
H14C H -0.1969 0.3053 0.5793 0.133 Uiso 0.422(10) 1 calc PR A 4
H14D H -0.1211 0.4051 0.5079 0.133 Uiso 0.422(10) 1 calc PR A 4
C15B C -0.209(3) 0.256(3) 0.4746(10) 0.076(8) Uiso 0.422(10) 1 d PD A 4
H15C H -0.3175 0.2838 0.4837 0.091 Uiso 0.422(10) 1 calc PR A 4
H15D H -0.1995 0.1607 0.4908 0.091 Uiso 0.422(10) 1 calc PR A 4
C16B C -0.1557(19) 0.285(2) 0.3877(10) 0.067(5) Uiso 0.422(10) 1 d PD A 4
H16C H -0.2291 0.2548 0.3616 0.080 Uiso 0.422(10) 1 calc PR A 4
H16D H -0.1538 0.3790 0.3707 0.080 Uiso 0.422(10) 1 calc PR A 4
C17 C -0.0238(5) 0.4503(5) 0.1758(3) 0.0266(9) Uani 1 1 d . . .
C18 C 0.0613(6) 0.4948(5) 0.2241(3) 0.0349(11) Uani 1 1 d . A .
H18 H 0.0088 0.5419 0.2617 0.042 Uiso 1 1 calc R . .
C19 C 0.2220(6) 0.4716(5) 0.2183(4) 0.0399(13) Uani 1 1 d . A .
H19 H 0.2744 0.5117 0.2474 0.048 Uiso 1 1 calc R . .
C20 C 0.3014(6) 0.3905(6) 0.1703(3) 0.0404(13) Uani 1 1 d . A .
H20 H 0.4079 0.3753 0.1653 0.048 Uiso 1 1 calc R . .
C21 C 0.2173(6) 0.3316(6) 0.1290(3) 0.0406(13) Uani 1 1 d . A .
H21 H 0.2665 0.2683 0.1004 0.049 Uiso 1 1 calc R . .
C22 C 0.0616(6) 0.3658(5) 0.1299(3) 0.0343(11) Uani 1 1 d . A .
H22 H 0.0114 0.3300 0.0978 0.041 Uiso 1 1 calc R . .
C23 C -0.1919(5) 0.6448(4) 0.1098(3) 0.0240(8) Uani 1 1 d . . .
C24 C -0.0608(6) 0.6920(5) 0.0645(3) 0.0296(10) Uani 1 1 d . A .
H24 H 0.0313 0.6393 0.0649 0.036 Uiso 1 1 calc R . .
C25 C -0.0615(7) 0.8147(5) 0.0185(3) 0.0371(12) Uani 1 1 d . . .
H25 H 0.0295 0.8436 -0.0117 0.045 Uiso 1 1 calc R A .
C26 C -0.1928(7) 0.8939(5) 0.0169(3) 0.0381(12) Uani 1 1 d . A .
H26 H -0.1926 0.9781 -0.0131 0.046 Uiso 1 1 calc R . .
C27 C -0.3255(6) 0.8491(5) 0.0596(3) 0.0350(11) Uani 1 1 d . . .
H27 H -0.4175 0.9016 0.0577 0.042 Uiso 1 1 calc R A .
C28 C -0.3243(6) 0.7276(5) 0.1052(3) 0.0290(9) Uani 1 1 d . A .
H28 H -0.4163 0.6992 0.1344 0.035 Uiso 1 1 calc R . .
C29 C -0.2679(5) 0.4001(4) 0.1273(3) 0.0259(9) Uani 1 1 d . . .
C30 C -0.2718(6) 0.2685(5) 0.1609(3) 0.0346(11) Uani 1 1 d . A .
H30 H -0.2389 0.2398 0.2090 0.042 Uiso 1 1 calc R . .
C31 C -0.3225(7) 0.1785(5) 0.1256(4) 0.0447(14) Uani 1 1 d . . .
H31 H -0.3212 0.0904 0.1494 0.054 Uiso 1 1 calc R A .
C32 C -0.3738(6) 0.2171(5) 0.0573(4) 0.0432(14) Uani 1 1 d . A .
H32 H -0.4100 0.1564 0.0339 0.052 Uiso 1 1 calc R . .
C33 C -0.3726(6) 0.3451(5) 0.0225(3) 0.0352(11) Uani 1 1 d . . .
H33 H -0.4081 0.3726 -0.0250 0.042 Uiso 1 1 calc R A .
C34 C -0.3198(5) 0.4342(5) 0.0568(3) 0.0275(9) Uani 1 1 d . A .
H34 H -0.3189 0.5214 0.0314 0.033 Uiso 1 1 calc R . .
C35 C -0.3000(6) 0.5251(5) 0.2494(3) 0.0324(10) Uani 1 1 d . . .
C36 C -0.2763(7) 0.6283(6) 0.2820(3) 0.0437(14) Uani 1 1 d . A .
H36 H -0.2046 0.6866 0.2549 0.052 Uiso 1 1 calc R . .
C37 C -0.3549(10) 0.6488(8) 0.3533(4) 0.069(3) Uani 1 1 d . . .
H37 H -0.3339 0.7189 0.3744 0.083 Uiso 1 1 calc R A .
C38 C -0.4616(12) 0.5685(12) 0.3929(4) 0.091(4) Uani 1 1 d . A .
H38 H -0.5143 0.5816 0.4415 0.109 Uiso 1 1 calc R . .
C39 C -0.4905(10) 0.4698(10) 0.3613(4) 0.078(3) Uani 1 1 d . . .
H39 H -0.5667 0.4155 0.3879 0.093 Uiso 1 1 calc R A .
C40 C -0.4117(7) 0.4456(8) 0.2910(3) 0.0527(18) Uani 1 1 d . A .
H40 H -0.4339 0.3746 0.2711 0.063 Uiso 1 1 calc R . .
C50A C 0.451(11) 0.131(6) 0.494(4) 0.07(3) Uiso 0.086(9) 1 d PD . 5
Cl1A Cl 0.350(4) 0.045(4) 0.570(2) 0.097(12) Uiso 0.086(9) 1 d PD . 5
Cl2A Cl 0.515(4) 0.045(4) 0.423(2) 0.089(11) Uiso 0.086(9) 1 d PD . 5
C50B C 0.456(4) 0.074(3) 0.5293(16) 0.032(7) Uiso 0.164(9) 1 d PD . 6
Cl1B Cl 0.334(2) 0.0092(19) 0.6087(12) 0.095(6) Uiso 0.164(9) 1 d PD . 6
Cl2B Cl 0.498(2) -0.021(2) 0.4588(13) 0.099(7) Uiso 0.164(9) 1 d PD . 6

loop_
_atom_site_aniso_label
_atom_site_aniso_U_11
_atom_site_aniso_U_22
_atom_site_aniso_U_33
_atom_site_aniso_U_23
_atom_site_aniso_U_13
_atom_site_aniso_U_12
Ir1 0.03126(11) 0.02641(10) 0.03910(12) -0.00841(7) -0.00902(8) 0.00043(7)
B1 0.019(2) 0.023(2) 0.029(2) -0.0056(19) -0.0031(18) 0.0028(18)
C1A 0.030(3) 0.029(3) 0.030(3) -0.004(2) 0.001(2) -0.004(2)
C2A 0.041(4) 0.023(3) 0.030(3) -0.003(2) -0.006(3) 0.003(3)
C3A 0.033(4) 0.033(3) 0.047(4) -0.006(3) -0.007(3) 0.004(3)
C4A 0.057(8) 0.045(7) 0.088(10) 0.002(5) -0.011(5) 0.020(5)
C5A 0.054(5) 0.035(4) 0.055(6) 0.007(4) -0.004(4) 0.012(4)
C6A 0.076(6) 0.019(3) 0.042(4) -0.006(3) -0.007(4) 0.000(3)
C7A 0.064(6) 0.026(4) 0.066(6) -0.008(4) -0.023(5) -0.009(4)
C8A 0.037(4) 0.027(3) 0.044(4) -0.007(3) -0.011(3) -0.002(3)
C9A 0.063(7) 0.049(6) 0.026(5) 0.004(4) 0.002(5) 0.024(6)
C10A 0.093(10) 0.035(6) 0.039(6) -0.012(5) -0.007(6) 0.007(6)
C11A 0.187(19) 0.052(8) 0.056(8) -0.017(6) -0.085(11) 0.034(10)
C12A 0.25(4) 0.057(10) 0.078(13) -0.008(9) -0.100(19) -0.017(16)
C13A 0.43(6) 0.058(11) 0.031(8) -0.006(7) 0.073(18) 0.02(2)
C14A 0.18(2) 0.080(12) 0.039(8) -0.005(7) 0.006(10) 0.013(13)
C15A 0.115(16) 0.070(11) 0.051(8) 0.020(7) 0.037(9) 0.022(11)
C16A 0.074(9) 0.072(9) 0.052(7) -0.007(6) 0.025(7) 0.008(7)
C17 0.021(2) 0.027(2) 0.031(2) -0.0053(18) -0.0024(17) 0.0006(17)
C18 0.030(3) 0.025(2) 0.051(3) -0.009(2) -0.014(2) 0.0030(19)
C19 0.031(3) 0.028(2) 0.063(4) -0.004(2) -0.021(2) -0.001(2)
C20 0.019(2) 0.047(3) 0.049(3) 0.002(3) -0.004(2) 0.001(2)
C21 0.028(3) 0.054(3) 0.036(3) -0.010(2) -0.001(2) 0.008(2)
C22 0.023(2) 0.041(3) 0.038(3) -0.012(2) -0.0041(19) 0.006(2)
C23 0.026(2) 0.0214(19) 0.026(2) -0.0084(16) -0.0031(17) -0.0026(17)
C24 0.028(2) 0.032(2) 0.029(2) -0.0099(19) -0.0004(18) -0.0025(19)
C25 0.041(3) 0.033(3) 0.034(3) -0.005(2) 0.006(2) -0.013(2)
C26 0.053(3) 0.023(2) 0.036(3) -0.004(2) -0.002(2) -0.005(2)
C27 0.041(3) 0.025(2) 0.037(3) -0.006(2) -0.005(2) 0.005(2)
C28 0.028(2) 0.024(2) 0.032(2) -0.0046(18) -0.0014(18) 0.0018(18)
C29 0.0167(19) 0.023(2) 0.037(2) -0.0074(18) -0.0018(17) 0.0018(16)
C30 0.026(2) 0.023(2) 0.052(3) 0.003(2) -0.009(2) -0.0016(18)
C31 0.035(3) 0.022(2) 0.078(4) -0.009(3) -0.013(3) 0.001(2)
C32 0.025(2) 0.030(3) 0.080(4) -0.025(3) -0.012(3) 0.004(2)
C33 0.027(2) 0.035(3) 0.047(3) -0.019(2) -0.009(2) 0.006(2)
C34 0.021(2) 0.026(2) 0.036(2) -0.0096(19) -0.0029(18) 0.0019(17)
C35 0.028(2) 0.038(3) 0.027(2) -0.001(2) -0.0054(18) 0.010(2)
C36 0.048(3) 0.048(3) 0.036(3) -0.017(2) -0.012(2) 0.021(3)
C37 0.092(6) 0.074(5) 0.038(4) -0.026(3) -0.024(4) 0.047(5)
C38 0.092(7) 0.131(9) 0.023(3) -0.004(4) 0.010(4) 0.056(6)
C39 0.065(5) 0.101(7) 0.041(4) 0.012(4) 0.020(3) 0.016(5)
C40 0.039(3) 0.073(4) 0.031(3) 0.011(3) 0.001(2) 0.016(3)

loop_
_atom_type_symbol
_atom_type_description
_atom_type_scat_dispersion_real
_atom_type_scat_dispersion_imag
_atom_type_scat_source
C C 0.0033 0.0016 'International Tables Vol C Tables 4.2.6.8 and 6.1.1.4'
H H 0.0000 0.0000 'International Tables Vol C Tables 4.2.6.8 and 6.1.1.4'
B B 0.0013 0.0007 'International Tables Vol C Tables 4.2.6.8 and 6.1.1.4'
Ir Ir -1.4442 7.9887 'International Tables Vol C Tables 4.2.6.8 and 6.1.1.4'
Cl Cl 0.1484 0.1585 'International Tables Vol C Tables 4.2.6.8 and 6.1.1.4'

loop_
_geom_angle_atom_site_label_1
_geom_angle_atom_site_label_2
_geom_angle_atom_site_label_3
_geom_angle
_geom_angle_site_symmetry_1
_geom_angle_site_symmetry_3
C9B Ir1 C2A 77.4(5) . .
C9B Ir1 C10B 37.9(4) . .
C2A Ir1 C10B 72.9(6) . .
C9B Ir1 C1A 75.6(5) . .
C2A Ir1 C1A 38.2(2) . .
C10B Ir1 C1A 94.5(6) . .
C9B Ir1 C10A 34.4(6) . .
C2A Ir1 C10A 90.9(3) . .
C10B Ir1 C10A 19.3(6) . .
C1A Ir1 C10A 105.6(3) . .
C9B Ir1 C9A 22.8(5) . .
C2A Ir1 C9A 99.7(3) . .
C10B Ir1 C9A 50.7(6) . .
C1A Ir1 C9A 90.3(3) . .
C10A Ir1 C9A 37.4(3) . .
C9B Ir1 C21 173.8(5) . .
C2A Ir1 C21 101.6(2) . .
C10B Ir1 C21 147.9(5) . .
C1A Ir1 C21 99.8(2) . .
C10A Ir1 C21 151.6(4) . .
C9A Ir1 C21 156.1(3) . .
C9B Ir1 C18 105.8(5) . .
C2A Ir1 C18 166.4(2) . .
C10B Ir1 C18 101.3(6) . .
C1A Ir1 C18 155.2(2) . .
C10A Ir1 C18 85.2(3) . .
C9A Ir1 C18 85.1(3) . .
C21 Ir1 C18 76.7(2) . .
C9B Ir1 C1B 97.6(8) . .
C2A Ir1 C1B 47.3(6) . .
C10B Ir1 C1B 114.8(8) . .
C1A Ir1 C1B 22.3(6) . .
C10A Ir1 C1B 127.7(7) . .
C9A Ir1 C1B 110.0(6) . .
C21 Ir1 C1B 77.6(6) . .
C18 Ir1 C1B 142.7(6) . .
C9B Ir1 C2B 105.3(7) . .
C2A Ir1 C2B 28.7(6) . .
C10B Ir1 C2B 99.1(8) . .
C1A Ir1 C2B 43.7(6) . .
C10A Ir1 C2B 118.1(6) . .
C9A Ir1 C2B 126.6(6) . .
C21 Ir1 C2B 73.1(6) . .
C18 Ir1 C2B 148.2(6) . .
C1B Ir1 C2B 36.2(4) . .
C9B Ir1 C19 121.0(5) . .
C2A Ir1 C19 130.0(2) . .
C10B Ir1 C19 94.4(5) . .
C1A Ir1 C19 160.4(2) . .
C10A Ir1 C19 88.0(4) . .
C9A Ir1 C19 108.7(3) . .
C21 Ir1 C19 64.4(2) . .
C18 Ir1 C19 37.00(19) . .
C1B Ir1 C19 140.8(6) . .
C2B Ir1 C19 117.5(6) . .
C9B Ir1 C20 149.8(5) . .
C2A Ir1 C20 105.1(2) . .
C10B Ir1 C20 113.1(5) . .
C1A Ir1 C20 125.2(2) . .
C10A Ir1 C20 115.8(4) . .
C9A Ir1 C20 143.9(3) . .
C21 Ir1 C20 36.4(2) . .
C18 Ir1 C20 65.3(2) . .
C1B Ir1 C20 106.1(6) . .
C2B Ir1 C20 84.3(6) . .
C19 Ir1 C20 35.4(2) . .
C29 B1 C35 113.3(4) . .
C29 B1 C23 110.7(4) . .
C35 B1 C23 107.8(4) . .
C29 B1 C17 107.3(4) . .
C35 B1 C17 111.5(4) . .
C23 B1 C17 106.0(4) . .
C2A C1A C8A 123.0(6) . .
C2A C1A Ir1 70.1(3) . .
C8A C1A Ir1 116.7(4) . .
C1A C2A C3A 123.1(6) . .
C1A C2A Ir1 71.7(4) . .
C3A C2A Ir1 116.2(4) . .
C2A C3A C4A 111.1(9) . .
C5A C4A C3A 120.6(10) . .
C4A C5A C6A 115.9(11) . .
C7A C6A C5A 116.1(7) . .
C6A C7A C8A 113.8(6) . .
C1A C8A C7A 113.9(6) . .
C2B C1B C8B 120(2) . .
C2B C1B Ir1 73.1(14) . .
C8B C1B Ir1 118.4(19) . .
C1B C2B C3B 125(3) . .
C1B C2B Ir1 70.7(13) . .
C3B C2B Ir1 116.3(19) . .
C2B C3B C4B 114(3) . .
C3B C4B C5B 105(3) . .
C6B C5B C4B 122(3) . .
C5B C6B C7B 123(3) . .
C8B C7B C6B 92(3) . .
C1B C8B C7B 108(3) . .
C10A C9A C16A 123.9(11) . .
C10A C9A Ir1 70.4(6) . .
C16A C9A Ir1 123.7(8) . .
C9A C10A C11A 125.4(13) . .
C9A C10A Ir1 72.2(6) . .
C11A C10A Ir1 123.9(9) . .
C10A C11A C12A 108.8(11) . .
C13A C12A C11A 117.3(14) . .
C14A C13A C12A 116.6(18) . .
C15A C14A C13A 122.1(16) . .
C16A C15A C14A 115.3(14) . .
C9A C16A C15A 112.7(11) . .
C10B C9B C16B 129.5(18) . .
C10B C9B Ir1 72.8(12) . .
C16B C9B Ir1 119.1(12) . .
C9B C10B C11B 110.9(19) . .
C9B C10B Ir1 69.4(11) . .
C11B C10B Ir1 117.6(16) . .
C10B C11B C12B 113(2) . .
C13B C12B C11B 112(3) . .
C12B C13B C14B 102(3) . .
C15B C14B C13B 110(3) . .
C14B C15B C16B 120(3) . .
C9B C16B C15B 112.9(17) . .
C22 C17 C18 113.7(4) . .
C22 C17 B1 122.1(4) . .
C18 C17 B1 123.9(4) . .
C22 C17 Ir1 69.1(3) . .
C18 C17 Ir1 66.0(3) . .
B1 C17 Ir1 139.4(3) . .
C17 C18 C19 123.1(5) . .
C17 C18 Ir1 78.2(3) . .
C19 C18 Ir1 73.0(3) . .
C20 C19 C18 120.3(5) . .
C20 C19 Ir1 73.2(3) . .
C18 C19 Ir1 70.0(3) . .
C19 C20 C21 117.6(5) . .
C19 C20 Ir1 71.4(3) . .
C21 C20 Ir1 69.1(3) . .
C22 C21 C20 120.9(5) . .
C22 C21 Ir1 75.0(3) . .
C20 C21 Ir1 74.5(3) . .
C21 C22 C17 123.6(5) . .
C21 C22 Ir1 68.9(3) . .
C17 C22 Ir1 76.0(3) . .
C24 C23 C28 115.7(4) . .
C24 C23 B1 125.0(4) . .
C28 C23 B1 119.3(4) . .
C23 C24 C25 121.9(5) . .
C26 C25 C24 120.6(5) . .
C25 C26 C27 119.1(5) . .
C28 C27 C26 120.2(5) . .
C27 C28 C23 122.6(5) . .
C34 C29 C30 115.1(4) . .
C34 C29 B1 123.0(4) . .
C30 C29 B1 121.8(4) . .
C31 C30 C29 122.2(5) . .
C32 C31 C30 120.4(5) . .
C31 C32 C33 119.3(5) . .
C32 C33 C34 120.4(5) . .
C33 C34 C29 122.6(5) . .
C36 C35 C40 116.0(6) . .
C36 C35 B1 119.8(5) . .
C40 C35 B1 124.2(5) . .
C35 C36 C37 122.0(7) . .
C38 C37 C36 120.4(8) . .
C39 C38 C37 118.7(7) . .
C38 C39 C40 122.1(9) . .
C39 C40 C35 120.7(8) . .
Cl1A C50A Cl2A 112(3) . .
Cl2A C50A Cl2A 89(3) . 2_656
Cl2A Cl1A C50A 88(5) 2_656 .
Cl1A Cl2A C50A 118(5) 2_656 .
Cl1A Cl2A C50A 50(3) 2_656 2_656
C50A Cl2A C50A 91(3) . 2_656
Cl2B C50B Cl1B 83(3) 2_656 .
Cl2B C50B Cl2B 70(3) 2_656 .
Cl1B C50B Cl2B 113.9(17) . .
C50B Cl2B Cl2B 87(4) 2_656 2_656
C50B Cl2B C50B 110(3) 2_656 .
C50B Cl2B Cl1B 75(3) 2_656 2_656
Cl2B Cl2B Cl1B 116.5(19) 2_656 2_656
C50B Cl2B Cl1B 121.5(14) . 2_656

loop_
_geom_bond_atom_site_label_1
_geom_bond_atom_site_label_2
_geom_bond_distance
_geom_bond_site_symmetry_2
Ir1 C9B 2.129(16) .
Ir1 C2A 2.153(6) .
Ir1 C10B 2.17(2) .
Ir1 C1A 2.174(6) .
Ir1 C10A 2.186(11) .
Ir1 C9A 2.210(10) .
Ir1 C21 2.233(6) .
Ir1 C18 2.241(5) .
Ir1 C1B 2.24(2) .
Ir1 C2B 2.27(2) .
Ir1 C19 2.280(5) .
Ir1 C20 2.304(5) .
B1 C29 1.643(7) .
B1 C35 1.645(7) .
B1 C23 1.648(7) .
B1 C17 1.655(7) .
C1A C2A 1.417(8) .
C1A C8A 1.510(8) .
C2A C3A 1.506(8) .
C3A C4A 1.532(9) .
C4A C5A 1.523(9) .
C5A C6A 1.531(8) .
C6A C7A 1.531(8) .
C7A C8A 1.542(7) .
C1B C2B 1.404(14) .
C1B C8B 1.502(12) .
C2B C3B 1.508(12) .
C3B C4B 1.531(11) .
C4B C5B 1.534(11) .
C5B C6B 1.533(11) .
C6B C7B 1.534(11) .
C7B C8B 1.529(11) .
C9A C10A 1.408(12) .
C9A C16A 1.509(10) .
C10A C11A 1.505(10) .
C11A C12A 1.540(10) .
C12A C13A 1.533(11) .
C13A C14A 1.533(10) .
C14A C15A 1.529(10) .
C15A C16A 1.529(9) .
C9B C10B 1.396(13) .
C9B C16B 1.497(11) .
C10B C11B 1.514(12) .
C11B C12B 1.542(11) .
C12B C13B 1.536(11) .
C13B C14B 1.536(11) .
C14B C15B 1.528(11) .
C15B C16B 1.539(11) .
C17 C22 1.414(7) .
C17 C18 1.434(7) .
C18 C19 1.435(7) .
C19 C20 1.394(9) .
C20 C21 1.419(9) .
C21 C22 1.413(7) .
C23 C24 1.400(7) .
C23 C28 1.407(6) .
C24 C25 1.401(7) .
C25 C26 1.377(8) .
C26 C27 1.387(8) .
C27 C28 1.387(7) .
C29 C34 1.400(7) .
C29 C30 1.412(6) .
C30 C31 1.403(8) .
C31 C32 1.367(9) .
C32 C33 1.381(8) .
C33 C34 1.393(7) .
C35 C36 1.394(8) .
C35 C40 1.406(9) .
C36 C37 1.402(9) .
C37 C38 1.369(15) .
C38 C39 1.356(16) .
C39 C40 1.398(10) .
C50A Cl1A 1.68(3) .
C50A Cl2A 1.70(3) .
C50A Cl2A 2.19(10) 2_656
Cl1A Cl2A 1.48(5) 2_656
Cl2A Cl1A 1.48(5) 2_656
Cl2A C50A 2.19(10) 2_656
C50B Cl2B 0.68(4) 2_656
C50B Cl1B 1.72(2) .
C50B Cl2B 1.74(2) .
Cl1B Cl2B 1.77(3) 2_656
Cl2B C50B 0.68(4) 2_656
Cl2B Cl2B 1.65(4) 2_656
Cl2B Cl1B 1.77(3) 2_656
